data_7022376
loop_
_publ_author_name
'McMorran, David A.'
'McAdam, C. John'
'van der Salm, Holly'
'Gordon, Keith C.'

_publ_section_title
;
 1,5-Diarylbiguanides and their nickel(II) complexes.
;
_journal_issue 8
_journal_name_full 'Dalton transactions (Cambridge, England : 2003)'
_journal_page_first 2948
_journal_page_last 2962
_journal_paper_doi 10.1039/c2dt32483k
_journal_volume 42
_journal_year 2013
_chemical_formula_moiety 'C36 H44 N10 Ni O8, 2(C12 H7 N O2)'
_chemical_formula_sum 'C60 H58 N12 Ni O12'
_chemical_formula_weight 1197.89
_chemical_name_systematic
;
?
;
_space_group_IT_number 2
_symmetry_cell_setting triclinic
_symmetry_space_group_name_Hall '-P 1'
_symmetry_space_group_name_H-M 'P -1'
_atom_sites_solution_hydrogens geom
_atom_sites_solution_primary direct
_atom_sites_solution_secondary difmap
_audit_creation_method SHELXL-97
_cell_angle_alpha 116.861(4)
_cell_angle_beta 96.539(4)
_cell_angle_gamma 98.148(3)
_cell_formula_units_Z 1
_cell_length_a 7.3986(3)
_cell_length_b 14.5430(8)
_cell_length_c 14.5749(12)
_cell_measurement_reflns_used 8041
_cell_measurement_temperature 92(2)
_cell_measurement_theta_max 0.00
_cell_measurement_theta_min 0.00
_cell_volume 1356.50(16)
_computing_cell_refinement 'ApexII and SAINT (Bruker, 2001)'
_computing_data_collection 'ApexII (Bruker, 2004)'
_computing_data_reduction SAINT
_computing_molecular_graphics 'WinGX (Farrugia, 1999)'
_computing_publication_material WinGX
_computing_structure_refinement 'SHELXL-97 (Sheldrick, 1997)'
_computing_structure_solution SAINT
_diffrn_ambient_temperature 92(2)
_diffrn_measured_fraction_theta_full 0.996
_diffrn_measured_fraction_theta_max 0.996
_diffrn_measurement_device_type 'Bruker Kappa ApexII area detector'
_diffrn_measurement_method 'phi and omega scans'
_diffrn_radiation_monochromator graphite
_diffrn_radiation_source 'fine-focus sealed tube'
_diffrn_radiation_type MoK\a
_diffrn_radiation_wavelength 0.71073
_diffrn_reflns_av_R_equivalents 0.0528
_diffrn_reflns_av_sigmaI/netI 0.0328
_diffrn_reflns_limit_h_max 8
_diffrn_reflns_limit_h_min -8
_diffrn_reflns_limit_k_max 17
_diffrn_reflns_limit_k_min -17
_diffrn_reflns_limit_l_max 17
_diffrn_reflns_limit_l_min -17
_diffrn_reflns_number 40825
_diffrn_reflns_theta_full 25.64
_diffrn_reflns_theta_max 25.64
_diffrn_reflns_theta_min 1.64
_exptl_absorpt_coefficient_mu 0.437
_exptl_absorpt_correction_T_max 0.9178
_exptl_absorpt_correction_T_min 0.7859
_exptl_absorpt_correction_type multi-scan
_exptl_absorpt_process_details 'SADABS (Bruker, 2001)'
_exptl_crystal_colour orange
_exptl_crystal_density_diffrn 1.466
_exptl_crystal_density_method 'not measured'
_exptl_crystal_description block
_exptl_crystal_F_000 626
_exptl_crystal_size_max 0.58
_exptl_crystal_size_mid 0.23
_exptl_crystal_size_min 0.20
_refine_diff_density_max 0.354
_refine_diff_density_min -0.331
_refine_diff_density_rms 0.056
_refine_ls_extinction_method none
_refine_ls_goodness_of_fit_ref 1.037
_refine_ls_hydrogen_treatment mixed
_refine_ls_matrix_type full
_refine_ls_number_parameters 405
_refine_ls_number_reflns 5095
_refine_ls_number_restraints 0
_refine_ls_restrained_S_all 1.037
_refine_ls_R_factor_all 0.0482
_refine_ls_R_factor_gt 0.0362
_refine_ls_shift/su_max 0.000
_refine_ls_shift/su_mean 0.000
_refine_ls_structure_factor_coef Fsqd
_refine_ls_weighting_details 'calc w=1/[\s^2^(Fo^2^)+(0.0277P)^2^+1.4022P] where P=(Fo^2^+2Fc^2^)/3'
_refine_ls_weighting_scheme calc
_refine_ls_wR_factor_gt 0.0806
_refine_ls_wR_factor_ref 0.0872
_reflns_number_gt 4257
_reflns_number_total 5095
_reflns_threshold_expression >2\s(I)
_cod_data_source_file c2dt32483k.txt
_cod_data_source_block dma58a
_cod_depositor_comments
;
The following automatic conversions were performed:

'_symmetry_cell_setting' value 'Triclinic' changed to 'triclinic'
according to /home/saulius/struct/CIF-dictionaries/cif_core.dic
dictionary named 'cif_core.dic' version 2.4.2 from 2011-04-26.

Automatic conversion script
Id: cif_fix_values 1891 2012-01-12 08:04:46Z andrius 
;
_cod_original_cell_volume 1356.50(15)
_cod_original_sg_symbol_H-M P-1
_cod_database_code 7022376

loop_
_symmetry_equiv_pos_as_xyz
'x, y, z'
'-x, -y, -z'

loop_
_atom_site_label
_atom_site_type_symbol
_atom_site_fract_x
_atom_site_fract_y
_atom_site_fract_z
_atom_site_U_iso_or_equiv
_atom_site_adp_type
_atom_site_occupancy
_atom_site_symmetry_multiplicity
_atom_site_calc_flag
_atom_site_refinement_flags
Ni1 Ni 0.5000 0.5000 0.0000 0.01405(11) Uani 1 2 d S
N1 N 0.5280(2) 0.62881(13) 0.11855(14) 0.0159(4) Uani 1 1 d .
H1 H 0.477(3) 0.6310(18) 0.1665(19) 0.023(6) Uiso 1 1 d .
C1 C 0.6274(3) 0.72207(15) 0.14364(15) 0.0140(4) Uani 1 1 d .
N2 N 0.2711(2) 0.25446(12) -0.08251(13) 0.0148(4) Uani 1 1 d .
C2 C 0.2646(3) 0.33318(15) 0.01247(15) 0.0143(4) Uani 1 1 d .
N3 N 0.3455(2) 0.43358(13) 0.05253(14) 0.0166(4) Uani 1 1 d .
H3 H 0.328(3) 0.4681(18) 0.1139(19) 0.020(6) Uiso 1 1 d .
N4 N 0.6382(2) 0.80759(13) 0.24024(13) 0.0168(4) Uani 1 1 d .
H4 H 0.670(3) 0.8676(19) 0.2426(18) 0.022(6) Uiso 1 1 d .
C3 C 0.5315(3) 0.80675(15) 0.31473(15) 0.0166(4) Uani 1 1 d .
C4 C 0.4210(3) 0.88095(15) 0.35019(15) 0.0175(4) Uani 1 1 d .
H4A H 0.4169 0.9292 0.3250 0.021 Uiso 1 1 calc R
C5 C 0.3168(3) 0.88138(16) 0.42404(16) 0.0191(4) Uani 1 1 d .
C6 C 0.3234(3) 0.81042(16) 0.46266(16) 0.0203(5) Uani 1 1 d .
H6A H 0.2539 0.8117 0.5123 0.024 Uiso 1 1 calc R
C7 C 0.4349(3) 0.73743(16) 0.42650(16) 0.0179(4) Uani 1 1 d .
C8 C 0.5411(3) 0.73528(15) 0.35312(15) 0.0175(4) Uani 1 1 d .
H8A H 0.6172 0.6870 0.3301 0.021 Uiso 1 1 calc R
O1 O 0.1966(2) 0.94657(12) 0.46043(12) 0.0256(4) Uani 1 1 d .
C9 C 0.1689(3) 1.01351(19) 0.4150(2) 0.0302(5) Uani 1 1 d .
H9A H 0.0819 1.0551 0.4470 0.045 Uiso 1 1 calc R
H9B H 0.1205 0.9711 0.3410 0.045 Uiso 1 1 calc R
H9C H 0.2856 1.0594 0.4265 0.045 Uiso 1 1 calc R
O2 O 0.4349(2) 0.67018(11) 0.46872(11) 0.0228(3) Uani 1 1 d .
C10 C 0.4985(3) 0.57592(17) 0.41193(17) 0.0244(5) Uani 1 1 d .
H10A H 0.4925 0.5352 0.4486 0.037 Uiso 1 1 calc R
H10B H 0.6250 0.5938 0.4059 0.037 Uiso 1 1 calc R
H10C H 0.4210 0.5352 0.3431 0.037 Uiso 1 1 calc R
N5 N 0.1614(2) 0.29904(14) 0.06847(13) 0.0161(4) Uani 1 1 d .
H5 H 0.148(3) 0.232(2) 0.0508(19) 0.029(7) Uiso 1 1 d .
C11 C 0.1161(3) 0.36260(15) 0.16540(15) 0.0154(4) Uani 1 1 d .
C12 C 0.0596(3) 0.45620(15) 0.18553(16) 0.0167(4) Uani 1 1 d .
H12A H 0.0540 0.4794 0.1356 0.020 Uiso 1 1 calc R
C13 C 0.0116(3) 0.51430(15) 0.28188(16) 0.0176(4) Uani 1 1 d .
C14 C 0.0147(3) 0.47952(16) 0.35569(16) 0.0201(5) Uani 1 1 d .
H14A H -0.0170 0.5192 0.4199 0.024 Uiso 1 1 calc R
C15 C 0.0660(3) 0.38436(16) 0.33265(16) 0.0184(4) Uani 1 1 d .
C16 C 0.1186(3) 0.32562(15) 0.23831(16) 0.0168(4) Uani 1 1 d .
H16A H 0.1548 0.2626 0.2241 0.020 Uiso 1 1 calc R
O3 O -0.0458(2) 0.60726(11) 0.30871(12) 0.0228(3) Uani 1 1 d .
C17 C -0.0172(3) 0.65571(17) 0.24390(18) 0.0235(5) Uani 1 1 d .
H17A H -0.0626 0.7197 0.2703 0.035 Uiso 1 1 calc R
H17B H -0.0833 0.6083 0.1733 0.035 Uiso 1 1 calc R
H17C H 0.1135 0.6717 0.2445 0.035 Uiso 1 1 calc R
O4 O 0.0639(2) 0.35519(11) 0.40971(11) 0.0243(3) Uani 1 1 d .
C18 C 0.1080(3) 0.25669(17) 0.38978(18) 0.0241(5) Uani 1 1 d .
H18A H 0.1013 0.2464 0.4500 0.036 Uiso 1 1 calc R
H18B H 0.2318 0.2565 0.3760 0.036 Uiso 1 1 calc R
H18C H 0.0208 0.2007 0.3299 0.036 Uiso 1 1 calc R
C20 C 0.3389(3) -0.13037(15) -0.18650(16) 0.0171(4) Uani 1 1 d .
C21 C 0.3904(3) -0.20620(16) -0.27167(17) 0.0205(5) Uani 1 1 d .
H21A H 0.4071 -0.1951 -0.3285 0.025 Uiso 1 1 calc R
C22 C 0.4177(3) -0.29991(16) -0.27291(17) 0.0225(5) Uani 1 1 d .
H22A H 0.4518 -0.3510 -0.3310 0.027 Uiso 1 1 calc R
C23 C 0.3951(3) -0.31740(16) -0.19018(17) 0.0214(5) Uani 1 1 d .
H23A H 0.4137 -0.3803 -0.1925 0.026 Uiso 1 1 calc R
C24 C 0.3436(3) -0.24088(16) -0.10080(16) 0.0185(4) Uani 1 1 d .
C25 C 0.3151(3) -0.25645(17) -0.01411(17) 0.0211(5) Uani 1 1 d .
H25A H 0.3317 -0.3189 -0.0146 0.025 Uiso 1 1 calc R
C26 C 0.2634(3) -0.18101(17) 0.07065(17) 0.0214(5) Uani 1 1 d .
H26A H 0.2451 -0.1926 0.1270 0.026 Uiso 1 1 calc R
C27 C 0.2380(3) -0.08632(16) 0.07270(16) 0.0198(4) Uani 1 1 d .
H27A H 0.2046 -0.0350 0.1309 0.024 Uiso 1 1 calc R
C28 C 0.2624(3) -0.06891(16) -0.01085(16) 0.0170(4) Uani 1 1 d .
C29 C 0.3159(3) -0.14589(15) -0.09914(16) 0.0161(4) Uani 1 1 d .
C30 C 0.3059(3) -0.03272(15) -0.18610(16) 0.0175(4) Uani 1 1 d .
C31 C 0.2318(3) 0.02947(15) -0.00958(16) 0.0167(4) Uani 1 1 d .
O5 O 0.1837(2) 0.09931(11) 0.06300(11) 0.0199(3) Uani 1 1 d .
O6 O 0.3172(2) -0.01523(11) -0.25987(11) 0.0234(3) Uani 1 1 d .
N6 N 0.2574(2) 0.04000(14) -0.09708(13) 0.0174(4) Uani 1 1 d .
H6B H 0.244(3) 0.098(2) -0.0968(19) 0.028(7) Uiso 1 1 d .

loop_
_atom_site_aniso_label
_atom_site_aniso_U_11
_atom_site_aniso_U_22
_atom_site_aniso_U_33
_atom_site_aniso_U_23
_atom_site_aniso_U_13
_atom_site_aniso_U_12
Ni1 0.0167(2) 0.01129(19) 0.01500(19) 0.00627(15) 0.00565(15) 0.00334(14)
N1 0.0196(9) 0.0152(9) 0.0143(9) 0.0073(7) 0.0075(7) 0.0037(7)
C1 0.0153(10) 0.0123(10) 0.0153(10) 0.0068(8) 0.0020(8) 0.0054(8)
N2 0.0164(9) 0.0142(8) 0.0157(9) 0.0077(7) 0.0056(7) 0.0046(7)
C2 0.0147(10) 0.0140(10) 0.0170(10) 0.0091(8) 0.0036(8) 0.0047(8)
N3 0.0212(10) 0.0129(8) 0.0141(9) 0.0044(7) 0.0076(7) 0.0034(7)
N4 0.0217(10) 0.0117(9) 0.0170(9) 0.0064(7) 0.0074(7) 0.0029(7)
C3 0.0179(10) 0.0143(10) 0.0141(10) 0.0047(8) 0.0028(8) 0.0012(8)
C4 0.0215(11) 0.0134(10) 0.0166(10) 0.0061(8) 0.0036(8) 0.0041(8)
C5 0.0183(11) 0.0162(10) 0.0183(11) 0.0039(9) 0.0038(8) 0.0055(8)
C6 0.0204(11) 0.0225(11) 0.0182(11) 0.0087(9) 0.0085(9) 0.0052(9)
C7 0.0197(11) 0.0173(10) 0.0155(10) 0.0086(9) 0.0005(8) 0.0001(8)
C8 0.0220(11) 0.0134(10) 0.0163(10) 0.0055(8) 0.0054(9) 0.0057(8)
O1 0.0287(9) 0.0259(8) 0.0299(9) 0.0148(7) 0.0149(7) 0.0159(7)
C9 0.0321(13) 0.0294(13) 0.0399(14) 0.0194(11) 0.0185(11) 0.0192(11)
O2 0.0319(9) 0.0228(8) 0.0198(8) 0.0136(7) 0.0086(7) 0.0094(7)
C10 0.0333(13) 0.0206(11) 0.0240(12) 0.0141(10) 0.0056(10) 0.0080(10)
N5 0.0197(9) 0.0109(9) 0.0191(9) 0.0074(7) 0.0083(7) 0.0028(7)
C11 0.0126(10) 0.0135(10) 0.0169(10) 0.0049(8) 0.0046(8) 0.0004(8)
C12 0.0153(10) 0.0165(10) 0.0201(11) 0.0101(9) 0.0045(8) 0.0030(8)
C13 0.0134(10) 0.0151(10) 0.0224(11) 0.0069(9) 0.0050(8) 0.0037(8)
C14 0.0208(11) 0.0213(11) 0.0177(11) 0.0070(9) 0.0091(9) 0.0068(9)
C15 0.0170(11) 0.0215(11) 0.0185(11) 0.0112(9) 0.0047(8) 0.0029(8)
C16 0.0159(10) 0.0138(10) 0.0204(11) 0.0077(9) 0.0046(8) 0.0030(8)
O3 0.0276(9) 0.0191(8) 0.0276(8) 0.0122(7) 0.0138(7) 0.0125(6)
C17 0.0230(12) 0.0211(11) 0.0297(12) 0.0133(10) 0.0068(10) 0.0089(9)
O4 0.0356(9) 0.0234(8) 0.0198(8) 0.0128(7) 0.0105(7) 0.0111(7)
C18 0.0260(12) 0.0246(12) 0.0263(12) 0.0162(10) 0.0051(10) 0.0050(9)
C20 0.0141(10) 0.0154(10) 0.0197(11) 0.0074(9) 0.0021(8) 0.0016(8)
C21 0.0213(11) 0.0177(11) 0.0210(11) 0.0085(9) 0.0036(9) 0.0030(9)
C22 0.0207(11) 0.0166(11) 0.0250(12) 0.0050(9) 0.0042(9) 0.0062(9)
C23 0.0166(11) 0.0147(10) 0.0310(12) 0.0099(9) 0.0001(9) 0.0047(8)
C24 0.0126(10) 0.0165(10) 0.0247(11) 0.0102(9) -0.0009(8) 0.0006(8)
C25 0.0163(11) 0.0188(11) 0.0290(12) 0.0146(10) -0.0023(9) 0.0004(8)
C26 0.0180(11) 0.0249(11) 0.0248(12) 0.0165(10) 0.0006(9) 0.0021(9)
C27 0.0178(11) 0.0193(11) 0.0206(11) 0.0085(9) 0.0031(9) 0.0034(9)
C28 0.0130(10) 0.0157(10) 0.0200(11) 0.0083(9) -0.0004(8) 0.0001(8)
C29 0.0120(10) 0.0131(10) 0.0206(11) 0.0074(9) -0.0006(8) 0.0003(8)
C30 0.0171(11) 0.0140(10) 0.0191(11) 0.0071(9) 0.0018(8) 0.0008(8)
C31 0.0125(10) 0.0158(10) 0.0202(11) 0.0087(9) 0.0009(8) 0.0002(8)
O5 0.0227(8) 0.0153(7) 0.0220(8) 0.0082(6) 0.0073(6) 0.0057(6)
O6 0.0354(9) 0.0166(8) 0.0205(8) 0.0096(6) 0.0083(7) 0.0071(7)
N6 0.0214(10) 0.0131(9) 0.0210(9) 0.0102(8) 0.0055(7) 0.0060(7)

loop_
_atom_type_symbol
_atom_type_description
_atom_type_scat_dispersion_real
_atom_type_scat_dispersion_imag
_atom_type_scat_source
C C 0.0033 0.0016 'International Tables Vol C Tables 4.2.6.8 and 6.1.1.4'
H H 0.0000 0.0000 'International Tables Vol C Tables 4.2.6.8 and 6.1.1.4'
N N 0.0061 0.0033 'International Tables Vol C Tables 4.2.6.8 and 6.1.1.4'
O O 0.0106 0.0060 'International Tables Vol C Tables 4.2.6.8 and 6.1.1.4'
Ni Ni 0.3393 1.1124 'International Tables Vol C Tables 4.2.6.8 and 6.1.1.4'

loop_
_geom_angle_atom_site_label_1
_geom_angle_atom_site_label_2
_geom_angle_atom_site_label_3
_geom_angle
_geom_angle_site_symmetry_1
_geom_angle_site_symmetry_3
N3 Ni1 N3 180.0 2_665 .
N3 Ni1 N1 91.32(8) 2_665 2_665
N3 Ni1 N1 88.68(8) . 2_665
N3 Ni1 N1 88.68(8) 2_665 .
N3 Ni1 N1 91.32(8) . .
N1 Ni1 N1 180.00(11) 2_665 .
C1 N1 Ni1 130.24(15) . .
C1 N1 H1 111.0(16) . .
Ni1 N1 H1 118.6(16) . .
N1 C1 N2 125.98(18) . 2_665
N1 C1 N4 120.79(18) . .
N2 C1 N4 113.22(17) 2_665 .
C2 N2 C1 118.56(16) . 2_665
N3 C2 N2 126.46(18) . .
N3 C2 N5 120.40(18) . .
N2 C2 N5 113.14(17) . .
C2 N3 Ni1 129.97(14) . .
C2 N3 H3 110.4(15) . .
Ni1 N3 H3 119.3(15) . .
C1 N4 C3 124.44(17) . .
C1 N4 H4 114.5(15) . .
C3 N4 H4 115.2(15) . .
C8 C3 C4 121.16(19) . .
C8 C3 N4 120.59(18) . .
C4 C3 N4 118.23(18) . .
C5 C4 C3 118.70(19) . .
C5 C4 H4A 120.6 . .
C3 C4 H4A 120.6 . .
O1 C5 C6 115.05(18) . .
O1 C5 C4 123.91(19) . .
C6 C5 C4 120.99(19) . .
C5 C6 C7 119.34(19) . .
C5 C6 H6A 120.3 . .
C7 C6 H6A 120.3 . .
O2 C7 C6 115.96(18) . .
O2 C7 C8 123.00(18) . .
C6 C7 C8 121.03(19) . .
C7 C8 C3 118.76(19) . .
C7 C8 H8A 120.6 . .
C3 C8 H8A 120.6 . .
C5 O1 C9 117.53(17) . .
O1 C9 H9A 109.5 . .
O1 C9 H9B 109.5 . .
H9A C9 H9B 109.5 . .
O1 C9 H9C 109.5 . .
H9A C9 H9C 109.5 . .
H9B C9 H9C 109.5 . .
C7 O2 C10 116.74(16) . .
O2 C10 H10A 109.5 . .
O2 C10 H10B 109.5 . .
H10A C10 H10B 109.5 . .
O2 C10 H10C 109.5 . .
H10A C10 H10C 109.5 . .
H10B C10 H10C 109.5 . .
C2 N5 C11 126.66(17) . .
C2 N5 H5 115.8(16) . .
C11 N5 H5 115.6(16) . .
C16 C11 C12 120.91(18) . .
C16 C11 N5 117.64(18) . .
C12 C11 N5 121.34(18) . .
C13 C12 C11 118.72(19) . .
C13 C12 H12A 120.6 . .
C11 C12 H12A 120.6 . .
O3 C13 C14 115.81(18) . .
O3 C13 C12 122.90(19) . .
C14 C13 C12 121.28(19) . .
C13 C14 C15 119.01(19) . .
C13 C14 H14A 120.5 . .
C15 C14 H14A 120.5 . .
O4 C15 C16 123.49(18) . .
O4 C15 C14 115.30(18) . .
C16 C15 C14 121.20(19) . .
C15 C16 C11 118.84(18) . .
C15 C16 H16A 120.6 . .
C11 C16 H16A 120.6 . .
C13 O3 C17 117.09(16) . .
O3 C17 H17A 109.5 . .
O3 C17 H17B 109.5 . .
H17A C17 H17B 109.5 . .
O3 C17 H17C 109.5 . .
H17A C17 H17C 109.5 . .
H17B C17 H17C 109.5 . .
C15 O4 C18 118.28(16) . .
O4 C18 H18A 109.5 . .
O4 C18 H18B 109.5 . .
H18A C18 H18B 109.5 . .
O4 C18 H18C 109.5 . .
H18A C18 H18C 109.5 . .
H18B C18 H18C 109.5 . .
C21 C20 C29 120.34(19) . .
C21 C20 C30 120.13(19) . .
C29 C20 C30 119.52(18) . .
C20 C21 C22 120.1(2) . .
C20 C21 H21A 120.0 . .
C22 C21 H21A 120.0 . .
C23 C22 C21 120.9(2) . .
C23 C22 H22A 119.6 . .
C21 C22 H22A 119.6 . .
C22 C23 C24 120.69(19) . .
C22 C23 H23A 119.7 . .
C24 C23 H23A 119.7 . .
C25 C24 C29 118.70(19) . .
C25 C24 C23 122.65(19) . .
C29 C24 C23 118.64(19) . .
C26 C25 C24 121.0(2) . .
C26 C25 H25A 119.5 . .
C24 C25 H25A 119.5 . .
C25 C26 C27 120.2(2) . .
C25 C26 H26A 119.9 . .
C27 C26 H26A 119.9 . .
C28 C27 C26 120.4(2) . .
C28 C27 H27A 119.8 . .
C26 C27 H27A 119.8 . .
C27 C28 C29 120.24(19) . .
C27 C28 C31 120.34(19) . .
C29 C28 C31 119.42(18) . .
C20 C29 C24 119.37(19) . .
C20 C29 C28 121.20(18) . .
C24 C29 C28 119.42(19) . .
O6 C30 N6 120.20(18) . .
O6 C30 C20 123.29(18) . .
N6 C30 C20 116.51(18) . .
O5 C31 N6 119.95(18) . .
O5 C31 C28 123.51(18) . .
N6 C31 C28 116.53(18) . .
C30 N6 C31 126.80(18) . .
C30 N6 H6B 115.4(16) . .
C31 N6 H6B 117.8(16) . .

loop_
_geom_bond_atom_site_label_1
_geom_bond_atom_site_label_2
_geom_bond_distance
_geom_bond_site_symmetry_2
Ni1 N3 1.8388(17) 2_665
Ni1 N3 1.8388(17) .
Ni1 N1 1.8497(17) 2_665
Ni1 N1 1.8497(17) .
N1 C1 1.312(3) .
N1 H1 0.82(2) .
C1 N2 1.352(2) 2_665
C1 N4 1.378(2) .
N2 C2 1.352(2) .
N2 C1 1.352(2) 2_665
C2 N3 1.316(3) .
C2 N5 1.377(2) .
N3 H3 0.84(2) .
N4 C3 1.416(3) .
N4 H4 0.85(2) .
C3 C8 1.391(3) .
C3 C4 1.394(3) .
C4 C5 1.392(3) .
C4 H4A 0.9300 .
C5 O1 1.365(2) .
C5 C6 1.385(3) .
C6 C7 1.388(3) .
C6 H6A 0.9300 .
C7 O2 1.371(2) .
C7 C8 1.389(3) .
C8 H8A 0.9300 .
O1 C9 1.427(3) .
C9 H9A 0.9600 .
C9 H9B 0.9600 .
C9 H9C 0.9600 .
O2 C10 1.426(3) .
C10 H10A 0.9600 .
C10 H10B 0.9600 .
C10 H10C 0.9600 .
N5 C11 1.406(3) .
N5 H5 0.87(2) .
C11 C16 1.391(3) .
C11 C12 1.394(3) .
C12 C13 1.392(3) .
C12 H12A 0.9300 .
C13 O3 1.373(2) .
C13 C14 1.380(3) .
C14 C15 1.389(3) .
C14 H14A 0.9300 .
C15 O4 1.369(2) .
C15 C16 1.388(3) .
C16 H16A 0.9300 .
O3 C17 1.428(3) .
C17 H17A 0.9600 .
C17 H17B 0.9600 .
C17 H17C 0.9600 .
O4 C18 1.422(3) .
C18 H18A 0.9600 .
C18 H18B 0.9600 .
C18 H18C 0.9600 .
C20 C21 1.375(3) .
C20 C29 1.414(3) .
C20 C30 1.472(3) .
C21 C22 1.398(3) .
C21 H21A 0.9300 .
C22 C23 1.363(3) .
C22 H22A 0.9300 .
C23 C24 1.416(3) .
C23 H23A 0.9300 .
C24 C25 1.413(3) .
C24 C29 1.415(3) .
C25 C26 1.370(3) .
C25 H25A 0.9300 .
C26 C27 1.404(3) .
C26 H26A 0.9300 .
C27 C28 1.377(3) .
C27 H27A 0.9300 .
C28 C29 1.416(3) .
C28 C31 1.472(3) .
C30 O6 1.220(2) .
C30 N6 1.380(3) .
C31 O5 1.223(2) .
C31 N6 1.382(3) .
N6 H6B 0.87(3) .

loop_
_geom_hbond_atom_site_label_D
_geom_hbond_atom_site_label_H
_geom_hbond_atom_site_label_A
_geom_hbond_distance_DH
_geom_hbond_distance_HA
_geom_hbond_distance_DA
_geom_hbond_angle_DHA
_geom_hbond_site_symmetry_A
N4 H4 O6 0.85(2) 2.03(2) 2.868(2) 165(2) 2_665
N5 H5 O5 0.87(2) 2.07(3) 2.898(2) 158(2) .
N6 H6B N2 0.87(3) 2.16(3) 3.015(2) 168(2) .

loop_
_geom_torsion_atom_site_label_1
_geom_torsion_atom_site_label_2
_geom_torsion_atom_site_label_3
_geom_torsion_atom_site_label_4
_geom_torsion
_geom_torsion_site_symmetry_1
_geom_torsion_site_symmetry_4
N3 Ni1 N1 C1 -1.43(19) 2_665 .
N3 Ni1 N1 C1 178.57(19) . .
N1 Ni1 N1 C1 145(100) 2_665 .
Ni1 N1 C1 N2 3.4(3) . 2_665
Ni1 N1 C1 N4 -175.70(14) . .
C1 N2 C2 N3 1.5(3) 2_665 .
C1 N2 C2 N5 -178.30(17) 2_665 .
N2 C2 N3 Ni1 -3.5(3) . .
N5 C2 N3 Ni1 176.27(14) . .
N3 Ni1 N3 C2 -136(100) 2_665 .
N1 Ni1 N3 C2 1.82(19) 2_665 .
N1 Ni1 N3 C2 -178.18(19) . .
N1 C1 N4 C3 -7.1(3) . .
N2 C1 N4 C3 173.65(18) 2_665 .
C1 N4 C3 C8 58.0(3) . .
C1 N4 C3 C4 -123.6(2) . .
C8 C3 C4 C5 -1.1(3) . .
N4 C3 C4 C5 -179.48(18) . .
C3 C4 C5 O1 -176.54(19) . .
C3 C4 C5 C6 0.6(3) . .
O1 C5 C6 C7 176.97(18) . .
C4 C5 C6 C7 -0.4(3) . .
C5 C6 C7 O2 179.70(18) . .
C5 C6 C7 C8 0.7(3) . .
O2 C7 C8 C3 179.93(18) . .
C6 C7 C8 C3 -1.1(3) . .
C4 C3 C8 C7 1.3(3) . .
N4 C3 C8 C7 179.69(18) . .
C6 C5 O1 C9 -173.46(19) . .
C4 C5 O1 C9 3.9(3) . .
C6 C7 O2 C10 161.16(19) . .
C8 C7 O2 C10 -19.8(3) . .
N3 C2 N5 C11 5.7(3) . .
N2 C2 N5 C11 -174.47(18) . .
C2 N5 C11 C16 -141.2(2) . .
C2 N5 C11 C12 42.7(3) . .
C16 C11 C12 C13 2.2(3) . .
N5 C11 C12 C13 178.24(18) . .
C11 C12 C13 O3 -179.92(18) . .
C11 C12 C13 C14 -1.6(3) . .
O3 C13 C14 C15 178.08(18) . .
C12 C13 C14 C15 -0.3(3) . .
C13 C14 C15 O4 -179.47(18) . .
C13 C14 C15 C16 1.7(3) . .
O4 C15 C16 C11 -179.84(18) . .
C14 C15 C16 C11 -1.2(3) . .
C12 C11 C16 C15 -0.9(3) . .
N5 C11 C16 C15 -177.01(18) . .
C14 C13 O3 C17 168.38(18) . .
C12 C13 O3 C17 -13.3(3) . .
C16 C15 O4 C18 -3.6(3) . .
C14 C15 O4 C18 177.65(18) . .
C29 C20 C21 C22 0.9(3) . .
C30 C20 C21 C22 -178.60(19) . .
C20 C21 C22 C23 -0.4(3) . .
C21 C22 C23 C24 -0.1(3) . .
C22 C23 C24 C25 178.8(2) . .
C22 C23 C24 C29 0.1(3) . .
C29 C24 C25 C26 -0.6(3) . .
C23 C24 C25 C26 -179.3(2) . .
C24 C25 C26 C27 -0.1(3) . .
C25 C26 C27 C28 0.8(3) . .
C26 C27 C28 C29 -0.9(3) . .
C26 C27 C28 C31 178.68(18) . .
C21 C20 C29 C24 -0.9(3) . .
C30 C20 C29 C24 178.57(18) . .
C21 C20 C29 C28 -179.80(19) . .
C30 C20 C29 C28 -0.3(3) . .
C25 C24 C29 C20 -178.30(18) . .
C23 C24 C29 C20 0.5(3) . .
C25 C24 C29 C28 0.6(3) . .
C23 C24 C29 C28 179.34(18) . .
C27 C28 C29 C20 179.02(19) . .
C31 C28 C29 C20 -0.5(3) . .
C27 C28 C29 C24 0.2(3) . .
C31 C28 C29 C24 -179.41(18) . .
C21 C20 C30 O6 1.9(3) . .
C29 C20 C30 O6 -177.58(19) . .
C21 C20 C30 N6 -179.07(18) . .
C29 C20 C30 N6 1.4(3) . .
C27 C28 C31 O5 -0.3(3) . .
C29 C28 C31 O5 179.24(19) . .
C27 C28 C31 N6 -179.34(18) . .
C29 C28 C31 N6 0.2(3) . .
O6 C30 N6 C31 177.15(19) . .
C20 C30 N6 C31 -1.9(3) . .
O5 C31 N6 C30 -177.99(19) . .
C28 C31 N6 C30 1.1(3) . .
